data_7110495
loop_
_publ_author_name
'Biradha, Kumar'
'Domasevitch, Konstantin V.'
'Moulton, Brian'
'Seward, Corey'
'Zaworotko, Michael J.'

_publ_section_title
;
 Covalent and noncovalent interpenetrating planar networks in the crystal
 structure of {[Ni(4,4&#x2032;-bipyridine)2(NO3)2&#x00B7;2pyrene}n
;
_journal_issue 14
_journal_name_full 'Chemical Communications'
_journal_page_first 1327
_journal_paper_doi 10.1039/a901311c
_journal_year 1999
_chemical_formula_sum 'C52 H36 N6 Ni O6'
_chemical_formula_weight 899.58
_chemical_name_systematic
; 
 bis(4,4'-bipyridine)dinitratonickel(II) 1:2 complex with pyrene
;
_space_group_IT_number 7
_symmetry_cell_setting monoclinic
_symmetry_space_group_name_Hall 'P -2yac'
_symmetry_space_group_name_H-M 'P 1 n 1'
_atom_sites_solution_hydrogens geom
_atom_sites_solution_primary direct
_atom_sites_solution_secondary difmap
_audit_creation_method SHELXL
_cell_angle_alpha 90.00
_cell_angle_beta 93.9560(10)
_cell_angle_gamma 90.00
_cell_formula_units_Z 4
_cell_length_a 11.3602(6)
_cell_length_b 22.7707(13)
_cell_length_c 15.8580(9)
_cell_measurement_temperature 200(2)
_cell_volume 4092.4(4)
_computing_data_reduction 'SAINT Siemens'
_computing_molecular_graphics 'Cerius2, v.3.8'
_computing_publication_material SHELXL-92
_computing_structure_refinement 'SHELXL-93 (Sheldrick, 1993)'
_computing_structure_solution 'SHELXS-86 (Sheldrick, 1990)'
_diffrn_ambient_temperature 293(2)
_diffrn_measurement_device 'SMART CCD Siemens'
_diffrn_measurement_method 'thetha scans'
_diffrn_radiation_monochromator graphite
_diffrn_radiation_source 'fine-focus sealed tube'
_diffrn_radiation_type MoK\a
_diffrn_radiation_wavelength 0.71073
_diffrn_reflns_av_R_equivalents 0.0236
_diffrn_reflns_av_sigmaI/netI 0.0509
_diffrn_reflns_limit_h_max 11
_diffrn_reflns_limit_h_min -14
_diffrn_reflns_limit_k_max 30
_diffrn_reflns_limit_k_min -19
_diffrn_reflns_limit_l_max 17
_diffrn_reflns_limit_l_min -20
_diffrn_reflns_number 20321
_diffrn_reflns_theta_max 27.95
_diffrn_reflns_theta_min 0.89
_exptl_absorpt_coefficient_mu 0.538
_exptl_crystal_colour blue
_exptl_crystal_density_diffrn 1.460
_exptl_crystal_description prism
_exptl_crystal_F_000 1864
_exptl_crystal_size_max 0.20
_exptl_crystal_size_mid 0.20
_exptl_crystal_size_min 0.15
_refine_diff_density_max 0.751
_refine_diff_density_min -0.658
_refine_diff_density_rms 0.058
_refine_ls_abs_structure_details 'Flack H D (1983), Acta Cryst. A39, 876-881'
_refine_ls_abs_structure_Flack 0.48(2)
_refine_ls_extinction_method none
_refine_ls_goodness_of_fit_all 1.017
_refine_ls_goodness_of_fit_obs 1.114
_refine_ls_matrix_type fullcycle
_refine_ls_number_parameters 1172
_refine_ls_number_reflns 14277
_refine_ls_number_restraints 2
_refine_ls_restrained_S_all 1.124
_refine_ls_restrained_S_obs 1.114
_refine_ls_R_factor_all 0.0651
_refine_ls_R_factor_obs 0.0409
_refine_ls_shift/esd_max 0.008
_refine_ls_shift/esd_mean 0.001
_refine_ls_structure_factor_coef Fsqd
_refine_ls_weighting_details 'w=1/[\s^2^(Fo^2^)+(0.0600P)^2^+0.0000P] where P=(Fo^2^+2Fc^2^)/3'
_refine_ls_weighting_scheme calc
_refine_ls_wR_factor_all 0.1250
_refine_ls_wR_factor_obs 0.1031
_reflns_number_observed 10600
_reflns_number_total 15136
_reflns_observed_criterion >2sigma(I)
_cod_data_source_file 901311csup1.cif
_cod_data_source_block cs057
_cod_depositor_comments
;
The following automatic conversions were performed:

'_refine_ls_weighting_scheme' value 'calc
w=1/[\s^2^(Fo^2^)+(0.0600P)^2^+0.0000P] where P=(Fo^2^+2Fc^2^)/3' was
changed to 'calc'. New tag '_refine_ls_weighting_details' was
created. The value of the new tag was set to
'w=1/[\s^2^(Fo^2^)+(0.0600P)^2^+0.0000P] where P=(Fo^2^+2Fc^2^)/3'.

Automatic conversion script
Id: cif_fix_values 3143 2015-03-26 13:38:13Z robertas 
;
_cod_original_sg_symbol_H-M Pn
_cod_database_code 7110495

loop_
_symmetry_equiv_pos_as_xyz
'x, y, z'
'x+1/2, -y, z+1/2'

loop_
_atom_site_aniso_label
_atom_site_aniso_U_11
_atom_site_aniso_U_22
_atom_site_aniso_U_33
_atom_site_aniso_U_23
_atom_site_aniso_U_13
_atom_site_aniso_U_12
Ni1 0.0102(4) 0.0129(3) 0.0188(5) -0.0021(3) 0.0040(3) 0.0001(3)
Ni2 0.0125(5) 0.0141(3) 0.0184(5) -0.0017(3) -0.0027(4) -0.0001(3)
O1 0.029(3) 0.037(3) 0.019(3) 0.001(2) 0.007(2) -0.006(2)
O2 0.085(3) 0.065(3) 0.058(3) 0.041(3) 0.039(3) 0.011(3)
O3 0.117(5) 0.074(4) 0.119(5) 0.019(4) 0.083(4) 0.051(4)
O4 0.036(3) 0.028(2) 0.017(2) 0.005(2) -0.004(2) -0.007(2)
O5 0.042(3) 0.147(5) 0.034(3) 0.006(3) 0.019(2) 0.019(3)
O6 0.025(2) 0.026(2) 0.037(3) -0.008(2) 0.000(2) -0.007(2)
O7 0.016(3) 0.032(3) 0.023(3) -0.002(2) 0.003(2) -0.001(2)
O8 0.027(2) 0.051(3) 0.047(3) 0.009(2) 0.006(2) -0.010(2)
O9 0.146(6) 0.160(6) 0.037(3) -0.056(4) 0.028(3) -0.097(5)
O10 0.055(3) 0.034(3) 0.018(2) 0.015(2) -0.002(2) -0.023(2)
O11 0.072(4) 0.109(4) 0.035(3) 0.053(3) -0.017(2) -0.060(3)
O12 0.080(5) 0.100(5) 0.062(5) -0.014(3) -0.021(4) 0.026(4)
N1 0.012(2) 0.011(2) 0.015(3) 0.005(2) -0.002(2) 0.001(2)
N2 0.012(3) 0.022(2) 0.019(3) -0.015(2) -0.001(2) 0.002(2)
N3 0.014(3) 0.022(3) 0.028(3) 0.006(2) -0.004(2) 0.003(2)
N4 0.020(3) 0.011(2) 0.019(3) -0.013(2) 0.003(2) 0.003(2)
N5 0.008(3) 0.023(3) 0.017(3) 0.003(2) 0.004(2) -0.004(2)
N6 0.008(3) 0.019(3) 0.013(3) 0.001(2) 0.000(2) -0.006(2)
N7 0.016(3) 0.012(2) 0.029(3) -0.001(2) -0.004(2) -0.006(2)
N8 0.021(3) 0.012(2) 0.027(3) 0.005(2) 0.002(2) -0.008(2)
N9 0.019(2) 0.021(2) 0.022(3) -0.009(2) 0.002(2) 0.014(2)
N10 0.009(2) 0.023(2) 0.022(3) -0.005(2) -0.007(2) -0.005(2)
N11 0.048(4) 0.036(3) 0.027(3) -0.004(2) 0.013(3) 0.021(3)
N12 0.084(5) 0.038(3) 0.022(3) -0.007(2) 0.001(3) -0.033(3)
C1 0.031(4) 0.007(3) 0.031(4) 0.007(2) 0.000(3) 0.005(2)
C2 0.024(4) 0.030(3) 0.021(3) -0.003(3) -0.005(3) -0.006(3)
C3 0.023(3) 0.004(2) 0.019(3) -0.006(2) -0.001(3) -0.008(2)
C4 0.017(3) 0.025(3) 0.031(3) -0.015(3) -0.016(3) 0.002(2)
C5 0.027(4) 0.010(3) 0.030(4) -0.003(2) -0.016(3) 0.006(2)
C6 0.013(3) 0.025(3) 0.023(3) -0.012(2) 0.000(3) 0.003(2)
C7 0.031(4) 0.018(3) 0.013(3) -0.005(2) -0.009(2) 0.012(2)
C8 0.028(4) 0.019(3) 0.026(4) -0.009(3) -0.003(3) 0.004(3)
C9 0.035(4) 0.005(2) 0.034(3) -0.013(2) 0.003(3) 0.007(2)
C10 0.028(4) 0.033(3) 0.014(3) -0.001(2) 0.004(3) -0.004(3)
C11 0.023(4) 0.035(4) 0.027(4) 0.005(3) -0.004(3) 0.002(3)
C12 0.040(4) 0.015(3) 0.024(3) -0.013(2) -0.005(3) -0.004(3)
C13 0.018(3) 0.034(3) 0.019(3) -0.007(3) -0.004(3) -0.011(3)
C14 0.034(4) 0.010(3) 0.021(3) -0.003(2) -0.010(3) 0.003(2)
C15 0.024(4) 0.030(3) 0.016(3) -0.002(2) -0.014(3) 0.008(3)
C16 0.019(3) 0.009(2) 0.023(3) -0.012(2) -0.007(2) 0.004(2)
C17 0.040(4) 0.023(3) 0.026(4) -0.013(3) -0.001(3) 0.018(3)
C18 0.039(4) 0.019(3) 0.012(3) -0.005(2) -0.002(3) 0.006(3)
C19 0.040(4) 0.037(3) 0.006(3) -0.009(2) -0.010(2) 0.007(3)
C20 0.045(4) 0.007(3) 0.021(3) -0.005(2) -0.004(3) -0.005(3)
C21 0.025(4) 0.036(4) 0.030(4) 0.012(3) 0.009(3) -0.006(3)
C22 0.027(4) 0.025(3) 0.022(3) 0.013(2) -0.002(3) 0.008(3)
C23 0.028(4) 0.014(3) 0.020(4) -0.004(2) -0.003(3) -0.001(3)
C24 0.027(4) 0.037(4) 0.023(4) 0.019(3) -0.001(3) -0.002(3)
C25 0.005(3) 0.024(3) 0.030(3) 0.002(3) 0.007(2) -0.004(2)
C26 0.000(3) 0.018(3) 0.035(4) 0.003(2) 0.013(2) 0.002(2)
C27 0.015(3) 0.043(4) 0.013(3) -0.008(3) -0.002(3) 0.004(3)
C28 0.021(3) 0.047(4) 0.010(3) -0.006(3) -0.002(2) -0.012(3)
C29 0.016(3) 0.030(3) 0.029(4) -0.007(3) 0.012(3) 0.009(3)
C30 0.010(3) 0.015(3) 0.027(3) -0.014(2) 0.002(2) 0.002(2)
C31 0.029(4) 0.041(4) 0.028(3) -0.020(3) 0.003(3) -0.005(3)
C32 0.005(3) 0.037(4) 0.037(4) -0.005(3) 0.000(3) -0.005(3)
C33 0.001(3) 0.024(3) 0.026(4) -0.002(3) 0.002(2) -0.003(2)
C34 0.013(3) 0.024(3) 0.030(3) 0.006(2) 0.005(3) -0.008(2)
C35 0.014(4) 0.032(4) 0.033(4) 0.001(3) -0.001(3) 0.009(3)
C36 0.029(4) 0.020(3) 0.013(3) -0.004(2) -0.011(3) 0.000(2)
C37 0.020(4) 0.037(4) 0.013(3) 0.005(2) -0.005(2) 0.004(3)
C38 0.022(4) 0.050(4) 0.019(4) -0.003(3) -0.003(3) 0.003(3)
C39 0.013(3) 0.040(4) 0.034(4) -0.008(3) 0.008(3) 0.014(3)
C40 0.011(3) 0.028(4) 0.028(3) -0.011(3) -0.008(2) -0.003(3)
C101 0.033(5) 0.068(6) 0.038(5) 0.009(4) 0.001(4) 0.006(4)
C102 0.040(5) 0.054(5) 0.044(5) 0.004(4) -0.001(4) 0.013(4)
C103 0.067(6) 0.053(5) 0.062(6) -0.021(4) 0.004(5) 0.045(4)
C104 0.035(4) 0.032(4) 0.026(3) 0.000(3) -0.019(3) 0.002(3)
C105 0.056(6) 0.049(5) 0.062(6) -0.006(4) -0.036(5) -0.013(4)
C106 0.039(5) 0.044(4) 0.083(7) 0.004(4) -0.003(4) -0.015(3)
C107 0.032(4) 0.062(5) 0.058(5) 0.024(4) -0.011(3) -0.014(3)
C108 0.021(4) 0.053(6) 0.042(5) -0.006(4) -0.006(4) 0.005(3)
C109 0.042(5) 0.102(7) 0.038(5) -0.025(5) 0.003(4) 0.040(5)
C110 0.051(5) 0.038(4) 0.028(4) -0.011(3) -0.021(3) 0.007(3)
C111 0.041(5) 0.051(5) 0.037(4) -0.011(3) -0.024(4) 0.008(4)
C112 0.061(6) 0.035(4) 0.058(6) 0.004(4) -0.017(5) 0.014(4)
C113 0.045(6) 0.129(9) 0.066(7) 0.046(6) -0.021(5) -0.023(6)
C114 0.047(6) 0.102(8) 0.092(8) -0.002(6) 0.031(5) 0.024(5)
C115 0.028(4) 0.030(4) 0.029(4) 0.001(3) -0.002(3) 0.006(3)
C116 0.025(4) 0.048(4) 0.024(4) -0.014(3) -0.019(3) 0.007(3)
C201 0.025(4) 0.081(6) 0.031(4) -0.002(4) 0.004(3) -0.012(4)
C202 0.050(5) 0.068(6) 0.041(5) 0.022(4) 0.003(4) 0.026(4)
C203 0.042(5) 0.040(4) 0.056(5) 0.004(4) -0.002(4) -0.015(4)
C204 0.028(4) 0.032(4) 0.049(4) -0.003(3) 0.003(3) 0.001(3)
C205 0.046(5) 0.029(4) 0.071(6) -0.021(4) 0.010(4) -0.002(3)
C206 0.029(3) 0.029(3) 0.055(5) -0.013(3) 0.001(3) -0.001(2)
C207 0.026(4) 0.027(4) 0.053(5) -0.005(3) 0.010(4) 0.005(3)
C208 0.059(6) 0.038(4) 0.041(5) 0.001(3) 0.012(4) 0.002(3)
C209 0.053(5) 0.053(5) 0.048(5) 0.013(4) 0.008(4) -0.026(4)
C210 0.048(5) 0.026(4) 0.073(6) 0.019(4) 0.021(4) 0.010(3)
C211 0.034(4) 0.023(3) 0.044(4) 0.007(3) 0.011(3) -0.004(3)
C212 0.043(4) 0.023(3) 0.055(5) 0.002(3) 0.009(3) 0.006(3)
C213 0.056(5) 0.045(4) 0.037(4) -0.014(3) 0.017(3) -0.008(3)
C214 0.033(5) 0.049(5) 0.024(4) -0.007(3) 0.007(3) -0.008(3)
C215 0.019(4) 0.040(4) 0.022(4) -0.007(3) 0.002(3) -0.010(3)
C216 0.038(5) 0.015(3) 0.055(5) 0.006(3) 0.013(4) 0.004(3)
C301 0.029(4) 0.089(6) 0.067(6) -0.026(5) -0.014(4) 0.010(4)
C302 0.058(5) 0.044(4) 0.061(5) -0.026(4) -0.017(4) 0.032(4)
C303 0.056(5) 0.007(2) 0.039(4) -0.001(2) -0.019(3) 0.006(2)
C304 0.041(4) 0.030(4) 0.027(3) 0.004(3) 0.003(3) -0.006(3)
C305 0.041(5) 0.029(4) 0.064(5) 0.018(4) -0.004(4) -0.013(3)
C306 0.061(5) 0.051(5) 0.043(5) 0.005(4) -0.005(4) 0.012(4)
C307 0.049(5) 0.041(4) 0.042(5) 0.010(4) -0.013(4) -0.006(4)
C308 0.060(5) 0.035(4) 0.044(4) 0.009(3) 0.013(3) 0.009(3)
C309 0.065(5) 0.048(4) 0.042(4) 0.012(3) -0.008(4) -0.015(3)
C310 0.075(6) 0.086(7) 0.041(5) 0.016(4) -0.024(5) -0.024(5)
C311 0.059(5) 0.026(4) 0.041(4) -0.003(3) -0.041(4) 0.009(4)
C312 0.046(5) 0.049(5) 0.031(4) 0.013(3) -0.008(4) -0.021(4)
C313 0.031(4) 0.069(6) 0.053(5) 0.007(4) 0.012(3) -0.031(4)
C314 0.021(4) 0.057(5) 0.038(4) -0.013(4) 0.002(3) -0.001(3)
C315 0.031(4) 0.026(3) 0.021(3) -0.008(3) -0.006(3) -0.006(3)
C316 0.026(4) 0.051(5) 0.030(4) 0.019(3) -0.017(3) -0.001(3)
C401 0.028(4) 0.053(5) 0.041(5) 0.008(3) 0.003(3) 0.008(3)
C402 0.039(4) 0.066(5) 0.026(3) -0.003(3) 0.000(3) -0.005(4)
C403 0.031(4) 0.032(4) 0.070(6) 0.004(4) 0.020(4) 0.008(3)
C404 0.026(4) 0.041(4) 0.040(4) 0.001(3) 0.009(3) -0.006(3)
C405 0.042(5) 0.023(4) 0.073(6) 0.028(4) 0.018(4) 0.008(3)
C406 0.026(4) 0.021(3) 0.052(5) 0.002(3) 0.010(3) 0.004(2)
C407 0.021(4) 0.027(3) 0.047(5) 0.006(3) 0.010(3) -0.003(3)
C408 0.038(5) 0.045(5) 0.040(5) -0.003(3) 0.012(3) 0.000(3)
C409 0.037(4) 0.030(3) 0.066(5) -0.026(3) 0.009(4) 0.009(3)
C410 0.039(4) 0.036(4) 0.042(4) -0.021(3) -0.007(3) 0.000(3)
C411 0.024(3) 0.019(3) 0.046(4) -0.003(3) 0.010(3) 0.007(2)
C412 0.033(4) 0.031(4) 0.046(5) -0.012(3) 0.003(3) -0.003(3)
C413 0.048(5) 0.045(5) 0.037(4) 0.017(3) 0.012(3) 0.009(3)
C414 0.032(4) 0.039(4) 0.030(4) -0.008(3) 0.005(3) 0.011(3)
C415 0.028(4) 0.024(4) 0.039(5) -0.001(3) 0.004(3) -0.001(3)
C416 0.020(4) 0.032(4) 0.038(4) 0.002(3) 0.008(3) 0.009(3)

loop_
_atom_site_label
_atom_site_type_symbol
_atom_site_fract_x
_atom_site_fract_y
_atom_site_fract_z
_atom_site_U_iso_or_equiv
_atom_site_thermal_displace_type
_atom_site_occupancy
_atom_site_calc_flag
_atom_site_refinement_flags
Ni1 Ni 0.84513(11) 0.48775(3) 0.09083(9) 0.0138(2) Uani 1 d .
Ni2 Ni 0.85898(11) -0.01216(3) 0.08234(9) 0.0152(2) Uani 1 d .
O1 O 0.8143(5) 0.4944(2) -0.0416(3) 0.0281(11) Uani 1 d .
O2 O 0.8624(5) 0.5347(3) -0.1545(4) 0.067(2) Uani 1 d .
O3 O 0.9462(6) 0.4581(3) -0.1152(5) 0.100(2) Uani 1 d .
O4 O 0.8433(4) 0.4792(2) 0.2218(3) 0.0271(11) Uani 1 d .
O5 O 0.7963(5) 0.5139(3) 0.3416(4) 0.073(2) Uani 1 d .
O6 O 0.9768(4) 0.5164(2) 0.3115(3) 0.0291(10) Uani 1 d .
O7 O 0.8896(4) -0.0057(2) 0.2119(3) 0.0236(10) Uani 1 d .
O8 O 0.7519(4) -0.0422(2) 0.2849(3) 0.0419(12) Uani 1 d .
O9 O 0.8629(7) 0.0263(4) 0.3355(4) 0.113(3) Uani 1 d .
O10 O 0.8548(4) -0.0207(2) -0.0503(3) 0.0358(13) Uani 1 d .
O11 O 0.9052(5) 0.0213(3) -0.1628(3) 0.073(2) Uani 1 d .
O12 O 0.7279(6) 0.0180(3) -0.1367(4) 0.082(2) Uani 1 d .
N1 N 0.8492(4) -0.4184(2) 0.0967(3) 0.0131(10) Uani 1 d .
N2 N 0.8591(4) -0.1065(2) 0.0863(3) 0.0177(11) Uani 1 d .
N3 N 0.8630(5) 0.0811(2) 0.0807(4) 0.0216(12) Uani 1 d .
N4 N 0.8477(4) 0.3940(2) 0.0895(3) 0.0167(11) Uani 1 d .
N5 N 1.0323(4) 0.4910(2) 0.0938(4) 0.0159(12) Uani 1 d .
N6 N 1.6572(4) 0.4895(2) 0.0911(3) 0.0133(11) Uani 1 d .
N7 N 0.6749(5) -0.0094(2) 0.0817(4) 0.0193(12) Uani 1 d .
N8 N 0.0482(5) -0.0096(2) 0.0840(4) 0.0199(13) Uani 1 d .
N9 N 0.8761(5) 0.4929(2) -0.1058(4) 0.0208(11) Uani 1 d .
N10 N 0.8743(4) 0.5063(2) 0.2926(4) 0.0183(10) Uani 1 d .
N11 N 0.8396(6) -0.0022(3) 0.2799(4) 0.037(2) Uani 1 d .
N12 N 0.8442(7) 0.0010(3) -0.1165(4) 0.048(2) Uani 1 d .
C1 C 0.9104(6) -0.3891(3) 0.1520(4) 0.0231(15) Uani 1 d .
H1A H 0.9534(6) -0.4094(3) 0.1947(4) 0.028 Uiso 1 calc R
C2 C 0.9163(6) -0.3281(3) 0.1516(4) 0.0256(15) Uani 1 d .
H2A H 0.9664(6) -0.3093(3) 0.1919(4) 0.031 Uiso 1 calc R
C3 C 0.8518(5) -0.2954(2) 0.0949(4) 0.0155(13) Uani 1 d .
C4 C 0.7816(5) -0.3276(3) 0.0305(4) 0.0250(15) Uani 1 d .
H4A H 0.7396(5) -0.3079(3) -0.0133(4) 0.030 Uiso 1 calc R
C5 C 0.7787(6) -0.3876(3) 0.0359(4) 0.0232(15) Uani 1 d .
H5A H 0.7285(6) -0.4085(3) -0.0020(4) 0.028 Uiso 1 calc R
C6 C 0.8500(6) -0.2308(3) 0.0903(5) 0.0207(14) Uani 1 d .
C7 C 0.8682(5) -0.1960(2) 0.1651(4) 0.0214(14) Uani 1 d .
H7A H 0.8794(5) -0.2134(2) 0.2181(4) 0.026 Uiso 1 calc R
C8 C 0.8684(6) -0.1356(3) 0.1561(4) 0.0243(15) Uani 1 d .
H8A H 0.8762(6) -0.1136(3) 0.2056(4) 0.029 Uiso 1 calc R
C9 C 0.8407(6) -0.2005(2) 0.0166(4) 0.0248(15) Uani 1 d .
H9A H 0.8306(6) -0.2215(2) -0.0337(4) 0.030 Uiso 1 calc R
C10 C 0.8455(6) -0.1397(3) 0.0126(4) 0.0248(15) Uani 1 d .
H10A H 0.8397(6) -0.1210(3) -0.0397(4) 0.030 Uiso 1 calc R
C11 C 0.9212(6) 0.1120(3) 0.1364(4) 0.029(2) Uani 1 d .
H11A H 0.9654(6) 0.0921(3) 0.1790(4) 0.034 Uiso 1 calc R
C12 C 0.9237(6) 0.1731(3) 0.1382(4) 0.026(2) Uani 1 d .
H12A H 0.9729(6) 0.1920(3) 0.1790(4) 0.032 Uiso 1 calc R
C13 C 0.8580(6) 0.2050(3) 0.0837(4) 0.0237(15) Uani 1 d .
C14 C 0.7914(6) 0.1738(3) 0.0171(4) 0.0222(14) Uani 1 d .
H14A H 0.7490(6) 0.1936(3) -0.0264(4) 0.027 Uiso 1 calc R
C15 C 0.7932(6) 0.1141(3) 0.0205(4) 0.0242(15) Uani 1 d .
H15A H 0.7455(6) 0.0936(3) -0.0195(4) 0.029 Uiso 1 calc R
C16 C 0.8502(6) 0.2707(2) 0.0825(4) 0.0174(13) Uani 1 d .
C17 C 0.8391(6) 0.3027(3) 0.0117(4) 0.030(2) Uani 1 d .
H17A H 0.8330(6) 0.2834(3) -0.0401(4) 0.036 Uiso 1 calc R
C18 C 0.8364(6) 0.3637(3) 0.0127(4) 0.0233(15) Uani 1 d .
H18A H 0.8270(6) 0.3844(3) -0.0379(4) 0.028 Uiso 1 calc R
C19 C 0.8640(6) 0.3017(3) 0.1604(4) 0.028(2) Uani 1 d .
H19A H 0.8752(6) 0.2819(3) 0.2117(4) 0.034 Uiso 1 calc R
C20 C 0.8602(6) 0.3616(2) 0.1570(4) 0.024(2) Uani 1 d .
H20A H 0.8674(6) 0.3813(2) 0.2084(4) 0.029 Uiso 1 calc R
C21 C 1.0871(6) 0.5200(3) 0.0313(5) 0.030(2) Uani 1 d .
H21A H 1.0400(6) 0.5391(3) -0.0105(5) 0.036 Uiso 1 calc R
C22 C 1.2065(6) 0.5226(3) 0.0269(4) 0.025(2) Uani 1 d .
H22A H 1.2397(6) 0.5414(3) -0.0178(4) 0.030 Uiso 1 calc R
C23 C 1.2784(6) 0.4957(3) 0.0925(4) 0.0207(15) Uani 1 d .
C24 C 1.2210(6) 0.4655(3) 0.1567(5) 0.029(2) Uani 1 d .
H24A H 1.2643(6) 0.4465(3) 0.2004(5) 0.035 Uiso 1 calc R
C25 C 1.0964(5) 0.4653(3) 0.1522(4) 0.0197(13) Uani 1 d .
H25A H 1.0589(5) 0.4454(3) 0.1940(4) 0.024 Uiso 1 calc R
C26 C 1.4120(5) 0.4946(2) 0.0929(4) 0.0170(14) Uani 1 d .
C27 C 1.4653(6) 0.4762(3) 0.0208(4) 0.024(2) Uani 1 d .
H27A H 1.4190(6) 0.4654(3) -0.0274(4) 0.029 Uiso 1 calc R
C28 C 1.5831(6) 0.4740(3) 0.0209(4) 0.026(2) Uani 1 d .
H28A H 1.6168(6) 0.4616(3) -0.0279(4) 0.031 Uiso 1 calc R
C29 C 1.4802(6) 0.5103(3) 0.1595(5) 0.025(2) Uani 1 d .
H29A H 1.4461(6) 0.5223(3) 0.2083(5) 0.029 Uiso 1 calc R
C30 C 1.6035(5) 0.5091(2) 0.1582(4) 0.0170(13) Uani 1 d .
H30A H 1.6493(5) 0.5222(2) 0.2053(4) 0.020 Uiso 1 calc R
C31 C 0.6000(6) -0.0352(3) 0.0190(5) 0.033(2) Uani 1 d .
H31A H 0.6333(6) -0.0556(3) -0.0243(5) 0.039 Uiso 1 calc R
C32 C 0.4819(6) -0.0320(3) 0.0183(5) 0.027(2) Uani 1 d .
H32A H 0.4365(6) -0.0480(3) -0.0271(5) 0.032 Uiso 1 calc R
C33 C 0.4266(5) -0.0060(3) 0.0818(5) 0.0172(14) Uani 1 d .
C34 C 0.1163(5) -0.0250(3) 0.1482(4) 0.0223(14) Uani 1 d .
H34A H 0.0809(5) -0.0383(3) 0.1958(4) 0.027 Uiso 1 calc R
C35 C 0.2424(6) -0.0232(3) 0.1523(5) 0.026(2) Uani 1 d .
H35A H 0.2861(6) -0.0338(3) 0.2017(5) 0.032 Uiso 1 calc R
C36 C 0.2988(6) -0.0054(3) 0.0820(4) 0.0211(15) Uani 1 d .
C37 C 0.2223(6) 0.0117(3) 0.0081(4) 0.0235(15) Uani 1 d .
H37A H 0.2534(6) 0.0244(3) -0.0415(4) 0.028 Uiso 1 calc R
C38 C 0.1022(6) 0.0080(3) 0.0148(5) 0.031(2) Uani 1 d .
H38A H 0.0539(6) 0.0187(3) -0.0324(5) 0.037 Uiso 1 calc R
C39 C 0.4980(6) 0.0210(3) 0.1414(5) 0.029(2) Uani 1 d .
H39A H 0.4648(6) 0.0414(3) 0.1847(5) 0.035 Uiso 1 calc R
C40 C 0.6208(6) 0.0191(3) 0.1392(4) 0.0229(14) Uani 1 d .
H40A H 0.6663(6) 0.0391(3) 0.1808(4) 0.028 Uiso 1 calc R
C101 C 0.4755(8) 0.2380(4) 0.9013(6) 0.046(2) Uani 1 d .
C102 C 0.4424(7) 0.2984(4) 0.9198(5) 0.046(2) Uani 1 d .
H10B H 0.3810(7) 0.3063(4) 0.9540(5) 0.055 Uiso 1 calc R
C103 C 0.5007(8) 0.3407(4) 0.8874(6) 0.061(3) Uani 1 d .
H10C H 0.4751(8) 0.3789(4) 0.8957(6) 0.073 Uiso 1 calc R
C104 C 0.6026(7) 0.3324(3) 0.8393(5) 0.032(2) Uani 1 d .
C105 C 0.6650(8) 0.3800(4) 0.8015(6) 0.058(3) Uani 1 d .
H10D H 0.6423(8) 0.4189(4) 0.8084(6) 0.069 Uiso 1 calc R
C106 C 0.7631(8) 0.3653(4) 0.7530(6) 0.056(2) Uani 1 d .
H10E H 0.8090(8) 0.3953(4) 0.7329(6) 0.067 Uiso 1 calc R
C107 C 0.7903(7) 0.3098(4) 0.7361(5) 0.051(2) Uani 1 d .
H10F H 0.8515(7) 0.3026(4) 0.7014(5) 0.061 Uiso 1 calc R
C108 C 0.7310(7) 0.2628(4) 0.7679(6) 0.039(2) Uani 1 d .
C109 C 0.7621(8) 0.2030(5) 0.7568(6) 0.061(3) Uani 1 d .
H10G H 0.8271(8) 0.1948(5) 0.7262(6) 0.073 Uiso 1 calc R
C110 C 0.7016(7) 0.1567(3) 0.7886(5) 0.040(2) Uani 1 d .
H11B H 0.7237(7) 0.1184(3) 0.7770(5) 0.048 Uiso 1 calc R
C111 C 0.6037(8) 0.1672(4) 0.8401(6) 0.044(2) Uani 1 d .
C112 C 0.5361(9) 0.1233(4) 0.8697(6) 0.052(2) Uani 1 d .
H11C H 0.5512(9) 0.0846(4) 0.8548(6) 0.063 Uiso 1 calc R
C113 C 0.4502(9) 0.1343(6) 0.9187(7) 0.081(4) Uani 1 d .
H11D H 0.4122(9) 0.1032(6) 0.9435(7) 0.097 Uiso 1 calc R
C114 C 0.4147(8) 0.1926(5) 0.9343(7) 0.079(3) Uani 1 d .
H11E H 0.3509(8) 0.1999(5) 0.9665(7) 0.095 Uiso 1 calc R
C115 C 0.6347(6) 0.2732(3) 0.8201(5) 0.029(2) Uani 1 d .
C116 C 0.5716(7) 0.2256(4) 0.8535(5) 0.033(2) Uani 1 d .
C201 C 0.6339(7) 0.2361(4) 0.5300(6) 0.046(2) Uani 1 d .
H20B H 0.6343(7) 0.2558(4) 0.5814(6) 0.055 Uiso 1 calc R
C202 C 0.6523(7) 0.1787(4) 0.5308(6) 0.053(2) Uani 1 d .
H20C H 0.6714(7) 0.1602(4) 0.5822(6) 0.064 Uiso 1 calc R
C203 C 0.6442(7) 0.1452(4) 0.4577(6) 0.046(2) Uani 1 d .
H20D H 0.6541(7) 0.1047(4) 0.4601(6) 0.055 Uiso 1 calc R
C204 C 0.6209(7) 0.1734(3) 0.3810(5) 0.036(2) Uani 1 d .
C205 C 0.6185(7) 0.1429(4) 0.3003(6) 0.048(2) Uani 1 d .
H20E H 0.6304(7) 0.1025(4) 0.3013(6) 0.058 Uiso 1 calc R
C206 C 0.6010(6) 0.1681(3) 0.2267(6) 0.037(2) Uani 1 d .
H20F H 0.5961(6) 0.1454(3) 0.1779(6) 0.045 Uiso 1 calc R
C207 C 0.5885(7) 0.2342(3) 0.2206(6) 0.035(2) Uani 1 d .
C208 C 0.5651(8) 0.2607(3) 0.1447(6) 0.045(2) Uani 1 d .
H20G H 0.5572(8) 0.2386(3) 0.0953(6) 0.054 Uiso 1 calc R
C209 C 0.5527(7) 0.3233(4) 0.1419(6) 0.051(2) Uani 1 d .
H20H H 0.5426(7) 0.3429(4) 0.0905(6) 0.062 Uiso 1 calc R
C210 C 0.5560(7) 0.3537(3) 0.2166(6) 0.048(2) Uani 1 d .
H21B H 0.5466(7) 0.3942(3) 0.2146(6) 0.058 Uiso 1 calc R
C211 C 0.5732(7) 0.3263(3) 0.2971(5) 0.033(2) Uani 1 d .
C212 C 0.5767(7) 0.3587(3) 0.3747(6) 0.040(2) Uani 1 d .
H21C H 0.5689(7) 0.3993(3) 0.3747(6) 0.048 Uiso 1 calc R
C213 C 0.5920(7) 0.3276(4) 0.4497(5) 0.045(2) Uani 1 d .
H21D H 0.5871(7) 0.3481(4) 0.5000(5) 0.054 Uiso 1 calc R
C214 C 0.6135(7) 0.2695(3) 0.4540(5) 0.035(2) Uani 1 d .
C215 C 0.6103(6) 0.2340(3) 0.3772(5) 0.027(2) Uani 1 d .
C216 C 0.5934(7) 0.2640(3) 0.2984(6) 0.036(2) Uani 1 d .
C301 C 0.2789(7) 0.1735(5) 0.2493(6) 0.062(3) Uani 1 d .
H30B H 0.3455(7) 0.1744(5) 0.2183(6) 0.075 Uiso 1 calc R
C302 C 0.2272(7) 0.1199(3) 0.2664(5) 0.055(2) Uani 1 d .
H30C H 0.2614(7) 0.0857(3) 0.2475(5) 0.066 Uiso 1 calc R
C303 C 0.1245(7) 0.1157(2) 0.3114(4) 0.035(2) Uani 1 d .
H30D H 0.0909(7) 0.0794(2) 0.3221(4) 0.042 Uiso 1 calc R
C304 C 0.0737(6) 0.1691(3) 0.3401(4) 0.033(2) Uani 1 d .
C305 C -0.0369(7) 0.1713(3) 0.3831(6) 0.045(2) Uani 1 d .
H30E H -0.0778(7) 0.1367(3) 0.3924(6) 0.054 Uiso 1 calc R
C306 C -0.0786(8) 0.2223(4) 0.4087(5) 0.052(2) Uani 1 d .
H30F H -0.1472(8) 0.2217(4) 0.4374(5) 0.063 Uiso 1 calc R
C307 C -0.0261(8) 0.2774(4) 0.3953(5) 0.045(2) Uani 1 d .
C308 C -0.0720(8) 0.3314(3) 0.4190(5) 0.046(2) Uani 1 d .
H30G H -0.1407(8) 0.3330(3) 0.4477(5) 0.055 Uiso 1 calc R
C309 C -0.0145(8) 0.3820(4) 0.3995(5) 0.052(2) Uani 1 d .
H30H H -0.0449(8) 0.4182(4) 0.4147(5) 0.063 Uiso 1 calc R
C310 C 0.0854(9) 0.3800(4) 0.3586(6) 0.069(3) Uani 1 d .
H31B H 0.1224(9) 0.4154(4) 0.3475(6) 0.082 Uiso 1 calc R
C311 C 0.1339(7) 0.3312(3) 0.3333(5) 0.044(2) Uani 1 d .
C312 C 0.2366(8) 0.3314(4) 0.2889(5) 0.043(2) Uani 1 d .
H31C H 0.2732(8) 0.3670(4) 0.2786(5) 0.051 Uiso 1 calc R
C313 C 0.2828(7) 0.2820(4) 0.2614(5) 0.051(2) Uani 1 d .
H31D H 0.3496(7) 0.2838(4) 0.2307(5) 0.061 Uiso 1 calc R
C314 C 0.2323(6) 0.2263(4) 0.2779(5) 0.039(2) Uani 1 d .
C315 C 0.1278(6) 0.2240(3) 0.3227(4) 0.026(2) Uani 1 d .
C316 C 0.0775(7) 0.2768(4) 0.3504(5) 0.036(2) Uani 1 d .
C401 C 0.1343(7) 0.2586(4) 1.0289(6) 0.040(2) Uani 1 d .
H40B H 0.1343(7) 0.2374(4) 1.0790(6) 0.049 Uiso 1 calc R
C402 C 0.1518(7) 0.3156(4) 1.0333(5) 0.044(2) Uani 1 d .
H40C H 0.1713(7) 0.3326(4) 1.0858(5) 0.053 Uiso 1 calc R
C403 C 0.1416(7) 0.3527(3) 0.9592(6) 0.044(2) Uani 1 d .
H40D H 0.1490(7) 0.3933(3) 0.9629(6) 0.052 Uiso 1 calc R
C404 C 0.1208(7) 0.3253(4) 0.8848(5) 0.036(2) Uani 1 d .
C405 C 0.1177(7) 0.3584(3) 0.8029(6) 0.046(2) Uani 1 d .
H40E H 0.1301(7) 0.3988(3) 0.8050(6) 0.055 Uiso 1 calc R
C406 C 0.0985(6) 0.3338(3) 0.7288(5) 0.033(2) Uani 1 d .
H40F H 0.0922(6) 0.3574(3) 0.6808(5) 0.039 Uiso 1 calc R
C407 C 0.0864(6) 0.2681(3) 0.7189(5) 0.031(2) Uani 1 d .
C408 C 0.0604(8) 0.2415(4) 0.6430(6) 0.041(2) Uani 1 d .
H40G H 0.0491(8) 0.2639(4) 0.5940(6) 0.049 Uiso 1 calc R
C409 C 0.0503(7) 0.1786(3) 0.6389(6) 0.044(2) Uani 1 d .
H40H H 0.0397(7) 0.1596(3) 0.5871(6) 0.053 Uiso 1 calc R
C410 C 0.0566(7) 0.1478(3) 0.7118(5) 0.039(2) Uani 1 d .
H41A H 0.0480(7) 0.1072(3) 0.7082(5) 0.047 Uiso 1 calc R
C411 C 0.0755(6) 0.1730(3) 0.7941(5) 0.029(2) Uani 1 d .
C412 C 0.0827(6) 0.1405(3) 0.8682(5) 0.037(2) Uani 1 d .
H41B H 0.0783(6) 0.0998(3) 0.8662(5) 0.044 Uiso 1 calc R
C413 C 0.0964(7) 0.1692(4) 0.9455(5) 0.043(2) Uani 1 d .
H41C H 0.0925(7) 0.1476(4) 0.9949(5) 0.051 Uiso 1 calc R
C414 C 0.1154(7) 0.2278(3) 0.9509(5) 0.034(2) Uani 1 d .
C415 C 0.0930(7) 0.2367(3) 0.7984(6) 0.030(2) Uani 1 d .
C416 C 0.1110(6) 0.2649(3) 0.8785(5) 0.030(2) Uani 1 d .

loop_
_atom_type_symbol
_atom_type_description
_atom_type_scat_dispersion_real
_atom_type_scat_dispersion_imag
_atom_type_scat_source
C C 0.0033 0.0016 'International Tables Vol C Tables 4.2.6.8 and 6.1.1.4'
H H 0.0000 0.0000 'International Tables Vol C Tables 4.2.6.8 and 6.1.1.4'
N N 0.0061 0.0033 'International Tables Vol C Tables 4.2.6.8 and 6.1.1.4'
O O 0.0106 0.0060 'International Tables Vol C Tables 4.2.6.8 and 6.1.1.4'
Ni Ni 0.3393 1.1124 'International Tables Vol C Tables 4.2.6.8 and 6.1.1.4'

loop_
_geom_angle_atom_site_label_1
_geom_angle_atom_site_label_2
_geom_angle_atom_site_label_3
_geom_angle
_geom_angle_site_symmetry_1
_geom_angle_site_symmetry_3
O4 Ni1 O1 169.8(2) . .
O4 Ni1 N5 93.4(2) . .
O1 Ni1 N5 96.7(2) . .
O4 Ni1 N4 85.3(2) . .
O1 Ni1 N4 93.6(2) . .
N5 Ni1 N4 91.2(2) . .
O4 Ni1 N1 92.9(2) . 1_565
O1 Ni1 N1 88.5(2) . 1_565
N5 Ni1 N1 86.9(2) . 1_565
N4 Ni1 N1 177.3(2) . 1_565
O4 Ni1 N6 85.5(2) . 1_455
O1 Ni1 N6 84.4(2) . 1_455
N5 Ni1 N6 176.6(2) . 1_455
N4 Ni1 N6 91.9(2) . 1_455
N1 Ni1 N6 90.0(2) 1_565 1_455
O7 Ni2 N7 95.9(2) . .
O7 Ni2 O10 171.5(2) . .
N7 Ni2 O10 92.5(2) . .
O7 Ni2 N3 86.5(2) . .
N7 Ni2 N3 89.6(2) . .
O10 Ni2 N3 94.5(2) . .
O7 Ni2 N8 83.4(2) . 1_655
N7 Ni2 N8 176.7(2) . 1_655
O10 Ni2 N8 88.2(2) . 1_655
N3 Ni2 N8 87.2(2) . 1_655
O7 Ni2 N2 92.4(2) . .
N7 Ni2 N2 91.6(2) . .
O10 Ni2 N2 86.4(2) . .
N3 Ni2 N2 178.5(2) . .
N8 Ni2 N2 91.6(2) 1_655 .
N9 O1 Ni1 136.8(5) . .
N10 O4 Ni1 142.2(4) . .
N11 O7 Ni2 143.5(5) . .
N12 O10 Ni2 149.1(5) . .
C1 N1 C5 118.2(5) . .
C1 N1 Ni1 124.3(4) . 1_545
C5 N1 Ni1 117.5(4) . 1_545
C8 N2 C10 116.2(6) . .
C8 N2 Ni2 122.5(4) . .
C10 N2 Ni2 121.2(4) . .
C11 N3 C15 114.5(6) . .
C11 N3 Ni2 123.5(5) . .
C15 N3 Ni2 121.8(4) . .
C20 N4 C18 115.9(5) . .
C20 N4 Ni1 124.0(4) . .
C18 N4 Ni1 120.1(4) . .
C25 N5 C21 118.5(6) . .
C25 N5 Ni1 121.3(4) . .
C21 N5 Ni1 120.2(5) . .
C30 N6 C28 115.8(5) . .
C30 N6 Ni1 121.2(4) . 1_655
C28 N6 Ni1 122.9(4) . 1_655
C40 N7 C31 114.5(6) . .
C40 N7 Ni2 122.0(5) . .
C31 N7 Ni2 123.5(5) . .
C34 N8 C38 116.2(6) . .
C34 N8 Ni2 123.4(5) . 1_455
C38 N8 Ni2 120.4(5) . 1_455
O3 N9 O2 121.1(7) . .
O3 N9 O1 123.4(6) . .
O2 N9 O1 115.3(5) . .
O6 N10 O5 122.9(6) . .
O6 N10 O4 120.1(6) . .
O5 N10 O4 116.4(5) . .
O9 N11 O7 128.4(8) . .
O9 N11 O8 118.8(7) . .
O7 N11 O8 112.6(6) . .
O11 N12 O10 136.5(8) . .
O11 N12 O12 110.3(7) . .
O10 N12 O12 111.4(7) . .
N1 C1 C2 123.1(6) . .
C1 C2 C3 122.1(6) . .
C2 C3 C4 116.0(5) . .
C2 C3 C6 126.2(6) . .
C4 C3 C6 117.7(6) . .
C5 C4 C3 118.4(6) . .
N1 C5 C4 121.9(6) . .
C9 C6 C7 115.6(6) . .
C9 C6 C3 123.4(5) . .
C7 C6 C3 120.8(6) . .
C8 C7 C6 117.8(6) . .
N2 C8 C7 126.8(6) . .
C6 C9 C10 123.1(6) . .
C9 C10 N2 120.4(6) . .
N3 C11 C12 125.0(7) . .
C13 C12 C11 121.8(6) . .
C12 C13 C14 116.9(6) . .
C12 C13 C16 126.0(6) . .
C14 C13 C16 117.0(6) . .
C15 C14 C13 117.2(6) . .
C14 C15 N3 124.3(6) . .
C17 C16 C19 117.2(6) . .
C17 C16 C13 123.8(5) . .
C19 C16 C13 118.7(6) . .
C16 C17 C18 122.5(6) . .
C17 C18 N4 120.1(6) . .
C20 C19 C16 117.3(6) . .
N4 C20 C19 126.9(6) . .
C22 C21 N5 123.9(7) . .
C21 C22 C23 118.0(6) . .
C24 C23 C22 117.7(7) . .
C24 C23 C26 119.8(6) . .
C22 C23 C26 122.4(6) . .
C23 C24 C25 118.2(6) . .
N5 C25 C24 123.6(6) . .
C29 C26 C27 118.3(6) . .
C29 C26 C23 122.2(6) . .
C27 C26 C23 119.5(6) . .
C28 C27 C26 120.1(6) . .
C27 C28 N6 122.7(6) . .
C26 C29 C30 121.1(7) . .
N6 C30 C29 121.9(6) . .
C32 C31 N7 122.9(6) . .
C31 C32 C33 122.0(7) . .
C39 C33 C32 115.6(6) . .
C39 C33 C36 123.0(6) . .
C32 C33 C36 121.3(6) . .
N8 C34 C35 125.1(6) . .
C36 C35 C34 119.4(6) . .
C35 C36 C37 116.1(6) . .
C35 C36 C33 121.2(6) . .
C37 C36 C33 122.6(6) . .
C38 C37 C36 117.3(7) . .
N8 C38 C37 125.9(7) . .
C33 C39 C40 121.3(6) . .
N7 C40 C39 123.5(6) . .
C114 C101 C102 119.5(9) . .
C114 C101 C116 119.2(9) . .
C102 C101 C116 121.3(9) . .
C103 C102 C101 118.4(8) . .
C102 C103 C104 124.3(8) . .
C105 C104 C115 118.5(8) . .
C105 C104 C103 123.7(8) . .
C115 C104 C103 117.3(8) . .
C104 C105 C106 117.8(8) . .
C107 C106 C105 121.9(8) . .
C106 C107 C108 122.4(9) . .
C107 C108 C115 119.5(8) . .
C107 C108 C109 124.5(9) . .
C115 C108 C109 115.9(8) . .
C110 C109 C108 123.7(8) . .
C109 C110 C111 120.3(8) . .
C112 C111 C116 119.1(10) . .
C112 C111 C110 123.1(9) . .
C116 C111 C110 117.6(9) . .
C113 C112 C111 121.5(10) . .
C112 C113 C114 121.0(10) . .
C101 C114 C113 119.1(10) . .
C108 C115 C116 120.8(5) . .
C108 C115 C104 119.5(8) . .
C116 C115 C104 119.7(5) . .
C111 C116 C115 121.6(6) . .
C111 C116 C101 119.7(9) . .
C115 C116 C101 118.7(6) . .
C202 C201 C214 123.3(9) . .
C201 C202 C203 122.2(9) . .
C202 C203 C204 118.6(8) . .
C215 C204 C203 120.6(8) . .
C215 C204 C205 116.1(8) . .
C203 C204 C205 122.9(8) . .
C206 C205 C204 124.9(8) . .
C205 C206 C207 120.1(8) . .
C208 C207 C216 123.9(7) . .
C208 C207 C206 120.7(8) . .
C216 C207 C206 115.2(7) . .
C207 C208 C209 118.9(8) . .
C210 C209 C208 118.6(8) . .
C209 C210 C211 123.3(8) . .
C212 C211 C210 122.7(7) . .
C212 C211 C216 120.0(7) . .
C210 C211 C216 117.3(8) . .
C211 C212 C213 118.0(7) . .
C214 C213 C212 123.9(7) . .
C213 C214 C201 125.7(7) . .
C213 C214 C215 120.6(7) . .
C201 C214 C215 113.6(7) . .
C204 C215 C216 121.4(5) . .
C204 C215 C214 121.2(8) . .
C216 C215 C214 117.4(5) . .
C207 C216 C215 122.3(5) . .
C207 C216 C211 117.8(8) . .
C215 C216 C211 119.8(6) . .
C302 C301 C314 121.1(8) . .
C303 C302 C301 122.3(7) . .
C302 C303 C304 117.8(6) . .
C303 C304 C315 119.6(6) . .
C303 C304 C305 123.3(6) . .
C315 C304 C305 117.0(7) . .
C306 C305 C304 120.3(8) . .
C305 C306 C307 124.6(9) . .
C308 C307 C306 124.9(9) . .
C308 C307 C316 118.8(8) . .
C306 C307 C316 116.2(9) . .
C309 C308 C307 119.2(8) . .
C310 C309 C308 120.7(9) . .
C311 C310 C309 124.0(9) . .
C310 C311 C312 122.0(8) . .
C310 C311 C316 118.2(9) . .
C312 C311 C316 119.7(7) . .
C313 C312 C311 121.6(7) . .
C312 C313 C314 121.4(7) . .
C301 C314 C315 118.3(8) . .
C301 C314 C313 122.6(8) . .
C315 C314 C313 119.0(7) . .
C314 C315 C316 119.4(5) . .
C314 C315 C304 120.9(7) . .
C316 C315 C304 119.7(5) . .
C311 C316 C315 118.9(5) . .
C311 C316 C307 119.0(8) . .
C315 C316 C307 122.1(6) . .
C402 C401 C414 123.1(9) . .
C401 C402 C403 122.1(8) . .
C404 C403 C402 116.3(8) . .
C403 C404 C416 122.3(8) . .
C403 C404 C405 121.3(8) . .
C416 C404 C405 116.2(8) . .
C406 C405 C404 123.7(8) . .
C405 C406 C407 121.8(8) . .
C408 C407 C415 123.1(7) . .
C408 C407 C406 123.0(7) . .
C415 C407 C406 113.6(7) . .
C407 C408 C409 119.6(8) . .
C410 C409 C408 118.7(7) . .
C409 C410 C411 124.6(7) . .
C412 C411 C410 123.8(7) . .
C412 C411 C415 119.3(7) . .
C410 C411 C415 116.9(7) . .
C411 C412 C413 119.6(7) . .
C414 C413 C412 121.9(7) . .
C413 C414 C401 123.7(8) . .
C413 C414 C416 122.5(7) . .
C401 C414 C416 113.7(7) . .
C416 C415 C407 123.3(5) . .
C416 C415 C411 119.9(5) . .
C407 C415 C411 116.7(7) . .
C404 C416 C415 121.2(6) . .
C404 C416 C414 122.3(8) . .
C415 C416 C414 116.5(5) . .

loop_
_geom_bond_atom_site_label_1
_geom_bond_atom_site_label_2
_geom_bond_distance
_geom_bond_site_symmetry_2
Ni1 O4 2.087(5) .
Ni1 O1 2.111(6) .
Ni1 N5 2.124(6) .
Ni1 N4 2.136(5) .
Ni1 N1 2.139(5) 1_565
Ni1 N6 2.135(5) 1_455
Ni2 O7 2.066(5) .
Ni2 N7 2.092(6) .
Ni2 O10 2.110(5) .
Ni2 N3 2.125(6) .
Ni2 N8 2.148(6) 1_655
Ni2 N2 2.150(5) .
O1 N9 1.277(8) .
O2 N9 1.229(7) .
O3 N9 1.140(7) .
O4 N10 1.308(7) .
O5 N10 1.230(7) .
O6 N10 1.204(6) .
O7 N11 1.256(8) .
O8 N11 1.357(8) .
O9 N11 1.112(8) .
O10 N12 1.159(8) .
O11 N12 1.142(8) .
O12 N12 1.392(9) .
N1 C1 1.270(8) .
N1 C5 1.399(8) .
N1 Ni1 2.139(5) 1_545
N2 C8 1.287(8) .
N2 C10 1.391(8) .
N3 C11 1.277(9) .
N3 C15 1.413(8) .
N4 C20 1.300(8) .
N4 C18 1.398(7) .
N5 C25 1.280(8) .
N5 C21 1.376(9) .
N6 C30 1.340(8) .
N6 C28 1.395(8) .
N6 Ni1 2.135(5) 1_655
N7 C40 1.307(9) .
N7 C31 1.393(8) .
N8 C34 1.284(9) .
N8 C38 1.355(9) .
N8 Ni2 2.148(6) 1_455
C1 C2 1.391(10) .
C2 C3 1.346(9) .
C3 C4 1.450(8) .
C3 C6 1.473(9) .
C4 C5 1.370(9) .
C6 C9 1.354(9) .
C6 C7 1.429(8) .
C7 C8 1.383(9) .
C9 C10 1.388(9) .
C11 C12 1.392(10) .
C12 C13 1.321(9) .
C13 C14 1.444(9) .
C13 C16 1.498(9) .
C14 C15 1.361(9) .
C16 C17 1.338(9) .
C16 C19 1.422(8) .
C17 C18 1.388(9) .
C19 C20 1.366(9) .
C21 C22 1.364(9) .
C22 C23 1.417(9) .
C23 C24 1.423(10) .
C23 C26 1.517(9) .
C24 C25 1.412(9) .
C26 C29 1.317(10) .
C26 C27 1.394(9) .
C27 C28 1.339(9) .
C29 C30 1.402(9) .
C31 C32 1.344(9) .
C32 C33 1.358(10) .
C33 C39 1.351(10) .
C33 C36 1.453(9) .
C34 C35 1.430(9) .
C35 C36 1.383(10) .
C36 C37 1.463(9) .
C37 C38 1.378(9) .
C39 C40 1.398(8) .
C101 C114 1.367(14) .
C101 C102 1.460(12) .
C101 C116 1.401(12) .
C102 C103 1.295(13) .
C103 C104 1.443(12) .
C104 C105 1.446(12) .
C104 C115 1.435(10) .
C105 C106 1.438(13) .
C106 C107 1.332(12) .
C107 C108 1.380(11) .
C108 C115 1.437(12) .
C108 C109 1.419(13) .
C109 C110 1.375(14) .
C110 C111 1.444(12) .
C111 C112 1.364(14) .
C111 C116 1.399(12) .
C112 C113 1.312(14) .
C113 C114 1.41(2) .
C115 C116 1.422(4) .
C201 C202 1.325(12) .
C201 C214 1.431(12) .
C202 C203 1.385(12) .
C203 C204 1.384(12) .
C204 C215 1.387(11) .
C204 C205 1.454(11) .
C205 C206 1.302(12) .
C206 C207 1.514(10) .
C207 C208 1.357(12) .
C207 C216 1.406(11) .
C208 C209 1.434(11) .
C209 C210 1.370(13) .
C210 C211 1.422(12) .
C211 C212 1.433(11) .
C211 C216 1.438(10) .
C212 C213 1.383(11) .
C213 C214 1.346(11) .
C214 C215 1.459(10) .
C215 C216 1.425(4) .
C301 C302 1.389(13) .
C301 C314 1.402(12) .
C302 C303 1.413(11) .
C303 C304 1.435(9) .
C304 C315 1.427(9) .
C304 C305 1.471(11) .
C305 C306 1.330(13) .
C306 C307 1.411(13) .
C307 C308 1.398(13) .
C307 C316 1.417(12) .
C308 C309 1.371(11) .
C309 C310 1.346(12) .
C310 C311 1.316(12) .
C311 C312 1.405(12) .
C311 C316 1.429(11) .
C312 C313 1.328(13) .
C313 C314 1.423(11) .
C314 C315 1.426(10) .
C315 C316 1.414(4) .
C401 C402 1.314(11) .
C401 C414 1.425(12) .
C402 C403 1.446(12) .
C403 C404 1.342(12) .
C404 C416 1.382(11) .
C404 C405 1.500(11) .
C405 C406 1.307(11) .
C406 C407 1.509(10) .
C407 C408 1.362(12) .
C407 C415 1.448(11) .
C408 C409 1.437(11) .
C409 C410 1.351(12) .
C410 C411 1.429(10) .
C411 C412 1.386(11) .
C411 C415 1.465(10) .
C412 C413 1.388(10) .
C413 C414 1.352(11) .
C414 C416 1.424(11) .
C415 C416 1.425(4) .
